data_7251052
loop_
_publ_author_name
'Madu, Shadrack J.'
'Wang, Ke'
'F\'abi\'an, L\'aszl\'o'
'Li, Mingzhong'

_publ_section_title
;
 Novel multicomponent crystal forms of artesunate
;
_journal_issue 44
_journal_name_full CrystEngComm
_journal_page_first 7146
_journal_page_last 7169
_journal_paper_doi 10.1039/D5CE00279F
_journal_volume 27
_journal_year 2025
_chemical_absolute_configuration rmad
_chemical_formula_moiety 'C19 H28 O8, C H4 N2 O, C H4 O'
_chemical_formula_sum 'C21 H36 N2 O10'
_chemical_formula_weight 476.52
_chemical_name_common 'artesunate urea cocrystal methanol solvate'
_space_group_crystal_system monoclinic
_space_group_IT_number 4
_space_group_name_Hall 'P 2yb'
_space_group_name_H-M_alt 'P 1 21 1'
_atom_sites_solution_hydrogens geom
_atom_sites_solution_primary dual
_audit_creation_date 2023-08-31
_audit_creation_method
;
Olex2 1.5
(compiled 2023.08.24 svn.re1ec141 for OlexSys, GUI svn.r6817)
;
_audit_update_record
;
2025-02-26 deposited with the CCDC.	2025-10-15 downloaded from the CCDC.
;
_cell_angle_alpha 90
_cell_angle_beta 93.125(4)
_cell_angle_gamma 90
_cell_formula_units_Z 2
_cell_length_a 10.3625(5)
_cell_length_b 7.3357(3)
_cell_length_c 15.0315(6)
_cell_measurement_reflns_used 3351
_cell_measurement_temperature 100.00(10)
_cell_measurement_theta_max 76.6330
_cell_measurement_theta_min 2.9430
_cell_volume 1140.94(9)
_computing_cell_refinement 'CrysAlisPro 1.171.40.68a (Rigaku OD, 2019)'
_computing_data_collection 'CrysAlisPro 1.171.40.68a (Rigaku OD, 2019)'
_computing_data_reduction 'CrysAlisPro 1.171.40.68a (Rigaku OD, 2019)'
_computing_molecular_graphics 'Olex2 1.5 (Dolomanov et al., 2009)'
_computing_publication_material 'Olex2 1.5 (Dolomanov et al., 2009)'
_computing_structure_refinement 'SHELXL 2018/3 (Sheldrick, 2015)'
_computing_structure_solution 'SHELXT 2018/2 (Sheldrick, 2018)'
_diffrn_ambient_environment N~2~
_diffrn_ambient_temperature 100.00(10)
_diffrn_detector 'Hybrid Pixel Array Detector'
_diffrn_detector_area_resol_mean 10.0000
_diffrn_detector_type HyPix
_diffrn_measured_fraction_theta_full 0.979
_diffrn_measured_fraction_theta_max 0.923
_diffrn_measurement_details
;
List of Runs (angles in degrees, time in seconds):

  # Type    Start    End  Width  t~exp~   \w     \q     \k     \f   Frames
#--------------------------------------------------------------------------
  1  \w    -51.00 -26.00   0.50    0.11    --  -91.75  45.00-120.00   50
  2  \w    -50.00 -20.00   0.50    0.11    --  -91.75  45.00 -30.00   60
  3  \w    -50.00 -20.00   0.50    0.11    --  -91.75  45.00   0.00   60
  4  \w    -51.00 -24.00   0.50    0.11    --  -91.75  45.00  30.00   54
  5  \w    -62.00 -21.00   0.50    0.11    --  -91.75  61.00  30.00   82
  6  \w    -79.00 -43.00   0.50    0.11    --  -91.75  97.00  37.00   72
  7  \w     -2.00  25.00   0.50    0.05    --  -46.59  97.00  37.00   54
  8  \w    -59.00 -16.00   0.50    0.05    --  -46.59  97.00  37.00   86
  9  \w   -152.00 -87.00   0.50    0.11    --  -91.75 -97.00 -71.00  130
 10  \w   -163.00-121.00   0.50    0.11    --  -91.75 -77.00 -30.00   84
 11  \w    -22.00  27.00   0.50    0.05    --  -46.59  19.00-180.00   98
 12  \w    -24.00  29.00   0.50    0.05    --  -46.59  19.00 -60.00  106
 13  \w     12.00  37.00   0.50    0.05    --   46.59 -97.00 -71.00   50
 14  \w     38.00 103.00   0.50    0.11    --  106.59 -97.00 -71.00  130
 15  \w     39.00 104.00   0.50    0.11    --  106.59 -77.00 -60.00  130
 16  \w     39.00  68.00   0.50    0.11    --  106.59 -61.00-150.00   58
 17  \w    -24.00  24.00   0.50    0.05    --   46.59 -19.00  30.00   96
 18  \w    -22.00  24.00   0.50    0.05    --   46.59 -19.00 -90.00   92
 19  \w     38.00  63.00   0.50    0.11    --  106.59 -61.00  60.00   50
 20  \w     34.00  59.00   0.50    0.11    --  106.59 -61.00 120.00   50
 21  \w     35.00  70.00   0.50    0.11    --  106.59 -61.00 150.00   70
 22  \w    106.00 178.00   0.50    0.11    --  106.59  45.00 -30.00  144
 23  \w    120.00 147.00   0.50    0.11    --  106.59  97.00  37.00   54
 24  \w    102.00 127.00   0.50    0.11    --  106.59 125.00 150.00   50
 25  \w    142.00 170.00   0.50    0.11    --  106.59 125.00 150.00   56
;
_diffrn_measurement_device 'four-circle diffractometer'
_diffrn_measurement_device_type 'XtaLAB Synergy, Dualflex, HyPix'
_diffrn_measurement_method '\w scans'
_diffrn_orient_matrix_type 'CrysAlisPro convention (1999,Acta A55,543-557)'
_diffrn_orient_matrix_UB_11 -0.0385668000
_diffrn_orient_matrix_UB_12 0.1888163000
_diffrn_orient_matrix_UB_13 0.0345587000
_diffrn_orient_matrix_UB_21 -0.1432571000
_diffrn_orient_matrix_UB_22 -0.0573361000
_diffrn_orient_matrix_UB_23 -0.0064947000
_diffrn_orient_matrix_UB_31 0.0129490000
_diffrn_orient_matrix_UB_32 -0.0719172000
_diffrn_orient_matrix_UB_33 0.0964032000
_diffrn_radiation_monochromator mirror
_diffrn_radiation_probe x-ray
_diffrn_radiation_type 'Cu K\a'
_diffrn_radiation_wavelength 1.54184
_diffrn_reflns_av_R_equivalents 0.0384
_diffrn_reflns_av_unetI/netI 0.0443
_diffrn_reflns_Laue_measured_fraction_full 0.979
_diffrn_reflns_Laue_measured_fraction_max 0.923
_diffrn_reflns_limit_h_max 13
_diffrn_reflns_limit_h_min -12
_diffrn_reflns_limit_k_max 7
_diffrn_reflns_limit_k_min -9
_diffrn_reflns_limit_l_max 18
_diffrn_reflns_limit_l_min -13
_diffrn_reflns_number 7091
_diffrn_reflns_point_group_measured_fraction_full 0.810
_diffrn_reflns_point_group_measured_fraction_max 0.743
_diffrn_reflns_theta_full 67.684
_diffrn_reflns_theta_max 76.682
_diffrn_reflns_theta_min 2.944
_diffrn_source 'micro-focus sealed X-ray tube'
_diffrn_source_type 'PhotonJet (Cu) X-ray Source'
_exptl_absorpt_coefficient_mu 0.929
_exptl_absorpt_correction_T_max 1.00000
_exptl_absorpt_correction_T_min 0.60966
_exptl_absorpt_correction_type multi-scan
_exptl_absorpt_process_details
;
CrysAlisPro 1.171.40.68a (Rigaku Oxford Diffraction, 2019)
Empirical absorption correction using spherical harmonics,
 implemented in SCALE3 ABSPACK scaling algorithm.
;
_exptl_crystal_colour colourless
_exptl_crystal_density_diffrn 1.387
_exptl_crystal_description block
_exptl_crystal_F_000 512
_exptl_crystal_size_max 0.28
_exptl_crystal_size_mid 0.24
_exptl_crystal_size_min 0.17
_refine_diff_density_max 0.314
_refine_diff_density_min -0.276
_refine_diff_density_rms 0.067
_refine_ls_abs_structure_details
;
 Flack x determined using 1069 quotients [(I+)-(I-)]/[(I+)+(I-)]
 (Parsons, Flack and Wagner, Acta Cryst. B69 (2013) 249-259).
;
_refine_ls_abs_structure_Flack -0.13(17)
_refine_ls_extinction_method none
_refine_ls_goodness_of_fit_ref 1.056
_refine_ls_hydrogen_treatment constr
_refine_ls_matrix_type full
_refine_ls_number_parameters 304
_refine_ls_number_reflns 3560
_refine_ls_number_restraints 1
_refine_ls_restrained_S_all 1.056
_refine_ls_R_factor_all 0.0487
_refine_ls_R_factor_gt 0.0466
_refine_ls_shift/su_max 0.000
_refine_ls_shift/su_mean 0.000
_refine_ls_structure_factor_coef Fsqd
_refine_ls_weighting_details 'w=1/[\s^2^(Fo^2^)+(0.0752P)^2^+0.4122P] where P=(Fo^2^+2Fc^2^)/3'
_refine_ls_weighting_scheme calc
_refine_ls_wR_factor_gt 0.1239
_refine_ls_wR_factor_ref 0.1258
_reflns_Friedel_coverage 0.489
_reflns_Friedel_fraction_full 0.610
_reflns_Friedel_fraction_max 0.531
_reflns_number_gt 3359
_reflns_number_total 3560
_reflns_threshold_expression 'I > 2\s(I)'
_cod_data_source_file d5ce00279f2.cif
_cod_data_source_block ATS-URE-MEOH
_cod_depositor_comments 'Adding full bibliography for 7251047--7251052.cif.'
_cod_database_code 7251052
_shelx_shelxl_version_number 2018/3
_shelx_space_group_comment
;
The symmetry employed for this shelxl refinement is uniquely defined
by the following loop, which should always be used as a source of
symmetry information in preference to the above space-group names.
They are only intended as comments.
;
_reflns_odcompleteness_completeness 98.24
_reflns_odcompleteness_iscentric 1
_reflns_odcompleteness_theta 66.97
_olex2_refinement_description
;
1. Fixed Uiso
 At 1.2 times of:
  All C(H) groups, All C(H,H) groups, All N(H,H) groups
 At 1.5 times of:
  All C(H,H,H) groups, All O(H) groups
2.a Ternary CH refined with riding coordinates:
 C5A(H5AA), C6(H6), C8A(H8A), C9(H9), C10(H10), C12(H12)
2.b Secondary CH2 refined with riding coordinates:
 C4(H4A,H4B), C5(H5A,H5B), C7(H7A,H7B), C8(H8B,H8C), C17(H17A,H17B), C18(H18A,
 H18B)
2.c X=CH2 refined with riding coordinates:
 N1U(H1UA,H1UB), N2U(H2UA,H2UB)
2.d Idealised Me refined as rotating group:
 C3M(H3MA,H3MB,H3MC), C6M(H6MA,H6MB,H6MC), C9M(H9MA,H9MB,H9MC), C1E(H1EA,H1EB,
 H1EC)
2.e Idealised tetrahedral OH refined as rotating group:
 O21(H21), O1E(H1E)
;
_olex2_submission_special_instructions 'No special instructions were received'
_oxdiff_exptl_absorpt_empirical_details
;
Empirical correction (ABSPACK) includes:
- Absorption correction using spherical harmonics
- Frame scaling
;
_oxdiff_exptl_absorpt_empirical_full_max 1.438
_oxdiff_exptl_absorpt_empirical_full_min 0.666

loop_
_space_group_symop_operation_xyz
'x, y, z'
'-x, y+1/2, -z'

loop_
_atom_site_label
_atom_site_type_symbol
_atom_site_fract_x
_atom_site_fract_y
_atom_site_fract_z
_atom_site_U_iso_or_equiv
_atom_site_adp_type
_atom_site_occupancy
_atom_site_site_symmetry_order
_atom_site_calc_flag
_atom_site_refinement_flags_posn
_atom_site_refinement_flags_adp
_atom_site_refinement_flags_occupancy
_atom_site_disorder_assembly
_atom_site_disorder_group
O1 O 0.2897(2) 0.3553(3) 0.13100(14) 0.0232(5) Uani 1 1 d . . . . .
O2 O 0.3248(2) 0.2433(3) 0.20945(14) 0.0242(5) Uani 1 1 d . . . . .
C3 C 0.2297(3) 0.2645(5) 0.2730(2) 0.0245(7) Uani 1 1 d . . . . .
C3M C 0.2634(4) 0.1223(5) 0.3423(2) 0.0300(8) Uani 1 1 d . . . . .
H3MA H 0.353921 0.129672 0.359342 0.045 Uiso 1 1 calc R U . . .
H3MB H 0.244026 0.003587 0.318223 0.045 Uiso 1 1 calc R U . . .
H3MC H 0.213949 0.142751 0.393486 0.045 Uiso 1 1 calc R U . . .
C4 C 0.0916(3) 0.2473(5) 0.2323(2) 0.0263(7) Uani 1 1 d . . . . .
H4A H 0.092673 0.170362 0.179904 0.032 Uiso 1 1 calc R U . . .
H4B H 0.039036 0.187008 0.274952 0.032 Uiso 1 1 calc R U . . .
C5 C 0.0285(3) 0.4290(5) 0.2060(2) 0.0258(7) Uani 1 1 d . . . . .
H5A H 0.020773 0.501173 0.259523 0.031 Uiso 1 1 calc R U . . .
H5B H -0.058334 0.404841 0.181396 0.031 Uiso 1 1 calc R U . . .
C5A C 0.0991(3) 0.5427(5) 0.1387(2) 0.0225(7) Uani 1 1 d . . . . .
H5AA H 0.080974 0.485693 0.080390 0.027 Uiso 1 1 calc R U . . .
C6 C 0.0450(3) 0.7380(5) 0.1316(2) 0.0234(7) Uani 1 1 d . . . . .
H6 H 0.060963 0.797602 0.189483 0.028 Uiso 1 1 calc R U . . .
C6M C -0.1008(3) 0.7430(6) 0.1080(2) 0.0301(8) Uani 1 1 d . . . . .
H6MA H -0.130485 0.866972 0.108579 0.045 Uiso 1 1 calc R U . . .
H6MB H -0.145084 0.673309 0.150966 0.045 Uiso 1 1 calc R U . . .
H6MC H -0.118024 0.692017 0.049774 0.045 Uiso 1 1 calc R U . . .
C7 C 0.1156(3) 0.8454(5) 0.0626(2) 0.0246(7) Uani 1 1 d . . . . .
H7A H 0.100915 0.788228 0.004783 0.030 Uiso 1 1 calc R U . . .
H7B H 0.080605 0.967996 0.058782 0.030 Uiso 1 1 calc R U . . .
C8 C 0.2598(3) 0.8553(5) 0.0857(2) 0.0249(7) Uani 1 1 d . . . . .
H8B H 0.274853 0.919845 0.141617 0.030 Uiso 1 1 calc R U . . .
H8C H 0.301286 0.923111 0.039818 0.030 Uiso 1 1 calc R U . . .
C8A C 0.3197(3) 0.6647(5) 0.0938(2) 0.0217(7) Uani 1 1 d . . . . .
H8A H 0.310482 0.609885 0.034350 0.026 Uiso 1 1 calc R U . . .
C9 C 0.4663(3) 0.6681(5) 0.1198(2) 0.0221(7) Uani 1 1 d . . . . .
H9 H 0.499444 0.544049 0.113117 0.026 Uiso 1 1 calc R U . . .
C9M C 0.5414(3) 0.7927(6) 0.0601(2) 0.0284(8) Uani 1 1 d . . . . .
H9MA H 0.519768 0.917443 0.071668 0.043 Uiso 1 1 calc R U . . .
H9MB H 0.519329 0.764494 -0.001187 0.043 Uiso 1 1 calc R U . . .
H9MC H 0.632420 0.774732 0.072286 0.043 Uiso 1 1 calc R U . . .
C10 C 0.4844(3) 0.7191(5) 0.2174(2) 0.0216(6) Uani 1 1 d . . . . .
H10 H 0.449576 0.840926 0.227988 0.026 Uiso 1 1 calc R U . . .
O11 O 0.4252(2) 0.5874(3) 0.27072(14) 0.0213(5) Uani 1 1 d . . . . .
C12 C 0.2878(3) 0.5752(5) 0.2547(2) 0.0200(6) Uani 1 1 d . . . . .
H12 H 0.249585 0.691684 0.271381 0.024 Uiso 1 1 calc R U . . .
C12A C 0.2486(3) 0.5375(5) 0.1564(2) 0.0220(7) Uani 1 1 d . . . . .
O13 O 0.2482(2) 0.4412(3) 0.31371(14) 0.0221(5) Uani 1 1 d . . . . .
O14 O 0.6187(2) 0.7112(3) 0.24308(14) 0.0224(5) Uani 1 1 d . . . . .
C15 C 0.6566(3) 0.7860(5) 0.3228(2) 0.0216(7) Uani 1 1 d . . . . .
O16 O 0.5819(2) 0.8525(4) 0.37269(15) 0.0278(5) Uani 1 1 d . . . . .
C17 C 0.7993(3) 0.7677(5) 0.3405(2) 0.0237(7) Uani 1 1 d . . . . .
H17A H 0.843190 0.833545 0.295050 0.028 Uiso 1 1 calc R U . . .
H17B H 0.823030 0.640197 0.336546 0.028 Uiso 1 1 calc R U . . .
C18 C 0.8440(3) 0.8399(7) 0.4309(2) 0.0360(9) Uani 1 1 d . . . . .
H18A H 0.824164 0.968917 0.433578 0.043 Uiso 1 1 calc R U . . .
H18B H 0.796279 0.778821 0.476000 0.043 Uiso 1 1 calc R U . . .
C19 C 0.9859(3) 0.8138(6) 0.4522(2) 0.0274(8) Uani 1 1 d . . . . .
O20 O 1.0626(2) 0.7789(4) 0.39714(15) 0.0301(6) Uani 1 1 d . . . . .
O21 O 1.0180(2) 0.8401(6) 0.53754(16) 0.0455(8) Uani 1 1 d . . . . .
H21 H 1.095873 0.823953 0.546632 0.068 Uiso 1 1 calc R U . . .
C1U C 1.3548(3) 0.8212(5) 0.5370(2) 0.0254(7) Uani 1 1 d . . . . .
N1U N 1.3368(3) 0.7424(5) 0.45753(17) 0.0262(6) Uani 1 1 d . . . . .
H1UA H 1.261945 0.700217 0.440725 0.031 Uiso 1 1 calc R U . . .
H1UB H 1.399981 0.733627 0.422987 0.031 Uiso 1 1 calc R U . . .
O1U O 1.2635(2) 0.8353(4) 0.58858(15) 0.0306(6) Uani 1 1 d . . . . .
N2U N 1.4729(3) 0.8797(5) 0.5616(2) 0.0314(7) Uani 1 1 d . . . . .
H2UA H 1.487668 0.927885 0.613336 0.038 Uiso 1 1 calc R U . . .
H2UB H 1.534449 0.869277 0.525847 0.038 Uiso 1 1 calc R U . . .
C1E C 1.3264(4) 0.7360(7) 0.8177(3) 0.0361(8) Uani 1 1 d . . . . .
H1EA H 1.415189 0.726335 0.803134 0.054 Uiso 1 1 calc R U . . .
H1EB H 1.314998 0.677723 0.873918 0.054 Uiso 1 1 calc R U . . .
H1EC H 1.302974 0.862249 0.821515 0.054 Uiso 1 1 calc R U . . .
O1E O 1.2472(3) 0.6504(5) 0.75102(18) 0.0398(7) Uani 1 1 d . . . . .
H1E H 1.258888 0.697768 0.702697 0.060 Uiso 1 1 calc R U . . .

loop_
_atom_site_aniso_label
_atom_site_aniso_U_11
_atom_site_aniso_U_22
_atom_site_aniso_U_33
_atom_site_aniso_U_23
_atom_site_aniso_U_13
_atom_site_aniso_U_12
O1 0.0276(11) 0.0213(12) 0.0207(11) -0.0027(10) 0.0027(8) 0.0001(10)
O2 0.0254(11) 0.0218(13) 0.0258(11) 0.0020(10) 0.0046(8) 0.0025(10)
C3 0.0257(16) 0.0199(18) 0.0286(16) -0.0015(14) 0.0072(12) -0.0004(14)
C3M 0.0350(19) 0.0218(19) 0.0338(18) 0.0027(15) 0.0061(15) -0.0042(15)
C4 0.0271(16) 0.0196(17) 0.0329(17) -0.0024(15) 0.0072(13) -0.0029(15)
C5 0.0195(15) 0.0260(19) 0.0322(17) -0.0041(15) 0.0044(13) 0.0002(14)
C5A 0.0224(15) 0.0224(17) 0.0224(15) -0.0036(13) -0.0012(12) -0.0020(14)
C6 0.0195(14) 0.0278(18) 0.0227(15) -0.0015(14) -0.0001(11) 0.0039(15)
C6M 0.0255(16) 0.038(2) 0.0266(16) -0.0040(16) 0.0013(12) 0.0034(17)
C7 0.0258(16) 0.0263(18) 0.0215(15) 0.0015(14) -0.0011(12) 0.0024(15)
C8 0.0252(16) 0.0253(17) 0.0242(15) 0.0027(14) 0.0020(12) 0.0003(15)
C8A 0.0220(15) 0.0234(17) 0.0198(14) 0.0003(13) 0.0022(11) 0.0010(14)
C9 0.0220(15) 0.0229(17) 0.0218(15) -0.0001(14) 0.0050(12) -0.0004(13)
C9M 0.0260(16) 0.034(2) 0.0252(16) 0.0036(15) 0.0039(12) -0.0033(16)
C10 0.0190(14) 0.0212(16) 0.0245(15) 0.0007(13) 0.0009(11) -0.0018(13)
O11 0.0195(10) 0.0223(12) 0.0220(11) 0.0031(9) 0.0015(8) -0.0027(9)
C12 0.0195(14) 0.0187(16) 0.0221(15) -0.0006(13) 0.0028(11) -0.0001(13)
C12A 0.0222(15) 0.0200(17) 0.0242(15) -0.0039(13) 0.0037(12) -0.0010(13)
O13 0.0252(11) 0.0184(12) 0.0230(11) -0.0017(9) 0.0046(9) -0.0030(10)
O14 0.0180(10) 0.0260(13) 0.0234(10) -0.0011(10) 0.0022(8) -0.0020(10)
C15 0.0254(15) 0.0204(16) 0.0192(14) 0.0013(13) 0.0017(12) -0.0025(13)
O16 0.0222(11) 0.0350(14) 0.0262(11) -0.0031(11) 0.0028(9) -0.0018(11)
C17 0.0225(15) 0.0242(17) 0.0244(15) -0.0019(14) 0.0029(11) -0.0005(14)
C18 0.0234(16) 0.059(3) 0.0255(17) -0.0077(19) 0.0018(13) 0.0038(19)
C19 0.0241(16) 0.034(2) 0.0246(16) -0.0026(15) 0.0028(12) 0.0005(15)
O20 0.0201(10) 0.0429(16) 0.0271(11) -0.0055(11) 0.0010(9) 0.0007(11)
O21 0.0237(12) 0.088(3) 0.0241(12) -0.0118(15) -0.0019(9) 0.0043(16)
C1U 0.0233(15) 0.0268(19) 0.0260(15) 0.0012(14) 0.0002(12) 0.0024(14)
N1U 0.0196(12) 0.0335(17) 0.0258(13) -0.0028(13) 0.0031(10) -0.0030(13)
O1U 0.0230(11) 0.0446(16) 0.0244(11) -0.0039(12) 0.0016(9) 0.0022(12)
N2U 0.0251(14) 0.040(2) 0.0290(14) -0.0099(14) 0.0009(11) -0.0015(14)
C1E 0.0325(18) 0.037(2) 0.0380(19) 0.0015(18) -0.0024(14) 0.0024(18)
O1E 0.0456(16) 0.0384(16) 0.0355(14) -0.0025(13) 0.0038(12) -0.0109(14)

loop_
_atom_type_symbol
_atom_type_description
_atom_type_scat_dispersion_real
_atom_type_scat_dispersion_imag
_atom_type_scat_source
C C 0.0181 0.0091 'International Tables Vol C Tables 4.2.6.8 and 6.1.1.4'
H H 0.0000 0.0000 'International Tables Vol C Tables 4.2.6.8 and 6.1.1.4'
N N 0.0311 0.0180 'International Tables Vol C Tables 4.2.6.8 and 6.1.1.4'
O O 0.0492 0.0322 'International Tables Vol C Tables 4.2.6.8 and 6.1.1.4'

loop_
_geom_angle_atom_site_label_1
_geom_angle_atom_site_label_2
_geom_angle_atom_site_label_3
_geom_angle
_geom_angle_site_symmetry_1
_geom_angle_site_symmetry_3
_geom_angle_publ_flag
C12A O1 O2 111.4(2) . . ?
C3 O2 O1 109.2(2) . . ?
O2 C3 C3M 104.3(3) . . ?
O2 C3 C4 113.0(3) . . ?
O2 C3 O13 107.7(3) . . ?
C3M C3 C4 113.4(3) . . ?
O13 C3 C3M 108.1(3) . . ?
O13 C3 C4 110.1(3) . . ?
C3 C3M H3MA 109.5 . . ?
C3 C3M H3MB 109.5 . . ?
C3 C3M H3MC 109.5 . . ?
H3MA C3M H3MB 109.5 . . ?
H3MA C3M H3MC 109.5 . . ?
H3MB C3M H3MC 109.5 . . ?
C3 C4 H4A 108.7 . . ?
C3 C4 H4B 108.7 . . ?
H4A C4 H4B 107.6 . . ?
C5 C4 C3 114.2(3) . . ?
C5 C4 H4A 108.7 . . ?
C5 C4 H4B 108.7 . . ?
C4 C5 H5A 108.4 . . ?
C4 C5 H5B 108.4 . . ?
C4 C5 C5A 115.7(3) . . ?
H5A C5 H5B 107.4 . . ?
C5A C5 H5A 108.4 . . ?
C5A C5 H5B 108.4 . . ?
C5 C5A H5AA 106.5 . . ?
C5 C5A C6 111.6(3) . . ?
C5 C5A C12A 112.4(3) . . ?
C6 C5A H5AA 106.5 . . ?
C6 C5A C12A 112.9(3) . . ?
C12A C5A H5AA 106.5 . . ?
C5A C6 H6 108.1 . . ?
C6M C6 C5A 112.9(3) . . ?
C6M C6 H6 108.1 . . ?
C7 C6 C5A 110.1(3) . . ?
C7 C6 H6 108.1 . . ?
C7 C6 C6M 109.5(3) . . ?
C6 C6M H6MA 109.5 . . ?
C6 C6M H6MB 109.5 . . ?
C6 C6M H6MC 109.5 . . ?
H6MA C6M H6MB 109.5 . . ?
H6MA C6M H6MC 109.5 . . ?
H6MB C6M H6MC 109.5 . . ?
C6 C7 H7A 109.2 . . ?
C6 C7 H7B 109.2 . . ?
H7A C7 H7B 107.9 . . ?
C8 C7 C6 111.9(3) . . ?
C8 C7 H7A 109.2 . . ?
C8 C7 H7B 109.2 . . ?
C7 C8 H8B 109.4 . . ?
C7 C8 H8C 109.4 . . ?
C7 C8 C8A 111.4(3) . . ?
H8B C8 H8C 108.0 . . ?
C8A C8 H8B 109.4 . . ?
C8A C8 H8C 109.4 . . ?
C8 C8A H8A 106.4 . . ?
C8 C8A C9 113.1(3) . . ?
C8 C8A C12A 113.3(3) . . ?
C9 C8A H8A 106.4 . . ?
C12A C8A H8A 106.4 . . ?
C12A C8A C9 110.5(3) . . ?
C8A C9 H9 107.7 . . ?
C9M C9 C8A 112.7(3) . . ?
C9M C9 H9 107.7 . . ?
C10 C9 C8A 108.4(2) . . ?
C10 C9 H9 107.7 . . ?
C10 C9 C9M 112.4(3) . . ?
C9 C9M H9MA 109.5 . . ?
C9 C9M H9MB 109.5 . . ?
C9 C9M H9MC 109.5 . . ?
H9MA C9M H9MB 109.5 . . ?
H9MA C9M H9MC 109.5 . . ?
H9MB C9M H9MC 109.5 . . ?
C9 C10 H10 110.8 . . ?
O11 C10 C9 110.2(3) . . ?
O11 C10 H10 110.8 . . ?
O11 C10 O14 105.4(2) . . ?
O14 C10 C9 108.6(2) . . ?
O14 C10 H10 110.8 . . ?
C10 O11 C12 113.9(2) . . ?
O11 C12 H12 108.3 . . ?
O11 C12 C12A 112.4(2) . . ?
C12A C12 H12 108.3 . . ?
O13 C12 O11 105.1(2) . . ?
O13 C12 H12 108.3 . . ?
O13 C12 C12A 114.3(3) . . ?
O1 C12A C5A 106.2(3) . . ?
O1 C12A C8A 103.8(2) . . ?
O1 C12A C12 110.6(3) . . ?
C8A C12A C5A 112.6(3) . . ?
C12 C12A C5A 111.6(3) . . ?
C12 C12A C8A 111.6(3) . . ?
C12 O13 C3 113.5(2) . . ?
C15 O14 C10 117.0(2) . . ?
O14 C15 C17 110.9(3) . . ?
O16 C15 O14 123.1(3) . . ?
O16 C15 C17 125.9(3) . . ?
C15 C17 H17A 109.1 . . ?
C15 C17 H17B 109.1 . . ?
C15 C17 C18 112.4(3) . . ?
H17A C17 H17B 107.8 . . ?
C18 C17 H17A 109.1 . . ?
C18 C17 H17B 109.1 . . ?
C17 C18 H18A 108.9 . . ?
C17 C18 H18B 108.9 . . ?
H18A C18 H18B 107.7 . . ?
C19 C18 C17 113.4(3) . . ?
C19 C18 H18A 108.9 . . ?
C19 C18 H18B 108.9 . . ?
O20 C19 C18 123.8(3) . . ?
O20 C19 O21 123.9(3) . . ?
O21 C19 C18 112.3(3) . . ?
C19 O21 H21 109.5 . . ?
O1U C1U N1U 121.0(3) . . ?
O1U C1U N2U 120.9(3) . . ?
N2U C1U N1U 118.2(3) . . ?
C1U N1U H1UA 120.0 . . ?
C1U N1U H1UB 120.0 . . ?
H1UA N1U H1UB 120.0 . . ?
C1U N2U H2UA 120.0 . . ?
C1U N2U H2UB 120.0 . . ?
H2UA N2U H2UB 120.0 . . ?
H1EA C1E H1EB 109.5 . . ?
H1EA C1E H1EC 109.5 . . ?
H1EB C1E H1EC 109.5 . . ?
O1E C1E H1EA 109.5 . . ?
O1E C1E H1EB 109.5 . . ?
O1E C1E H1EC 109.5 . . ?
C1E O1E H1E 109.5 . . ?

loop_
_geom_bond_atom_site_label_1
_geom_bond_atom_site_label_2
_geom_bond_distance
_geom_bond_site_symmetry_2
_geom_bond_publ_flag
O1 O2 1.466(3) . ?
O1 C12A 1.460(4) . ?
O2 C3 1.417(4) . ?
C3 C3M 1.502(5) . ?
C3 C4 1.530(5) . ?
C3 O13 1.442(4) . ?
C3M H3MA 0.9600 . ?
C3M H3MB 0.9600 . ?
C3M H3MC 0.9600 . ?
C4 H4A 0.9700 . ?
C4 H4B 0.9700 . ?
C4 C5 1.527(5) . ?
C5 H5A 0.9700 . ?
C5 H5B 0.9700 . ?
C5 C5A 1.529(5) . ?
C5A H5AA 0.9800 . ?
C5A C6 1.540(5) . ?
C5A C12A 1.558(4) . ?
C6 H6 0.9800 . ?
C6 C6M 1.533(4) . ?
C6 C7 1.520(5) . ?
C6M H6MA 0.9600 . ?
C6M H6MB 0.9600 . ?
C6M H6MC 0.9600 . ?
C7 H7A 0.9700 . ?
C7 H7B 0.9700 . ?
C7 C8 1.517(4) . ?
C8 H8B 0.9700 . ?
C8 H8C 0.9700 . ?
C8 C8A 1.532(5) . ?
C8A H8A 0.9800 . ?
C8A C9 1.548(4) . ?
C8A C12A 1.541(5) . ?
C9 H9 0.9800 . ?
C9 C9M 1.524(5) . ?
C9 C10 1.515(4) . ?
C9M H9MA 0.9600 . ?
C9M H9MB 0.9600 . ?
C9M H9MC 0.9600 . ?
C10 H10 0.9800 . ?
C10 O11 1.417(4) . ?
C10 O14 1.426(3) . ?
O11 C12 1.434(4) . ?
C12 H12 0.9800 . ?
C12 C12A 1.536(4) . ?
C12 O13 1.400(4) . ?
O14 C15 1.357(4) . ?
C15 O16 1.209(4) . ?
C15 C17 1.494(4) . ?
C17 H17A 0.9700 . ?
C17 H17B 0.9700 . ?
C17 C18 1.508(5) . ?
C18 H18A 0.9700 . ?
C18 H18B 0.9700 . ?
C18 C19 1.500(5) . ?
C19 O20 1.206(4) . ?
C19 O21 1.322(4) . ?
O21 H21 0.8200 . ?
C1U N1U 1.331(4) . ?
C1U O1U 1.260(4) . ?
C1U N2U 1.330(4) . ?
N1U H1UA 0.8600 . ?
N1U H1UB 0.8600 . ?
N2U H2UA 0.8600 . ?
N2U H2UB 0.8600 . ?
C1E H1EA 0.9600 . ?
C1E H1EB 0.9600 . ?
C1E H1EC 0.9600 . ?
C1E O1E 1.408(5) . ?
O1E H1E 0.8200 . ?

loop_
_geom_torsion_atom_site_label_1
_geom_torsion_atom_site_label_2
_geom_torsion_atom_site_label_3
_geom_torsion_atom_site_label_4
_geom_torsion
_geom_torsion_site_symmetry_1
_geom_torsion_site_symmetry_2
_geom_torsion_site_symmetry_3
_geom_torsion_site_symmetry_4
_geom_torsion_publ_flag
O1 O2 C3 C3M 170.9(2) . . . . ?
O1 O2 C3 C4 47.3(4) . . . . ?
O1 O2 C3 O13 -74.5(3) . . . . ?
O2 O1 C12A C5A -106.2(3) . . . . ?
O2 O1 C12A C8A 134.8(2) . . . . ?
O2 O1 C12A C12 15.0(3) . . . . ?
O2 C3 C4 C5 -94.4(3) . . . . ?
O2 C3 O13 C12 35.7(3) . . . . ?
C3 C4 C5 C5A 58.5(4) . . . . ?
C3M C3 C4 C5 147.2(3) . . . . ?
C3M C3 O13 C12 147.8(3) . . . . ?
C4 C3 O13 C12 -87.9(3) . . . . ?
C4 C5 C5A C6 -167.9(3) . . . . ?
C4 C5 C5A C12A -39.9(4) . . . . ?
C5 C5A C6 C6M -56.0(4) . . . . ?
C5 C5A C6 C7 -178.7(3) . . . . ?
C5 C5A C12A O1 71.9(3) . . . . ?
C5 C5A C12A C8A -175.1(3) . . . . ?
C5 C5A C12A C12 -48.7(4) . . . . ?
C5A C6 C7 C8 -58.9(4) . . . . ?
C6 C5A C12A O1 -160.8(2) . . . . ?
C6 C5A C12A C8A -47.8(4) . . . . ?
C6 C5A C12A C12 78.7(3) . . . . ?
C6 C7 C8 C8A 58.2(4) . . . . ?
C6M C6 C7 C8 176.4(3) . . . . ?
C7 C8 C8A C9 -178.4(2) . . . . ?
C7 C8 C8A C12A -51.6(4) . . . . ?
C8 C8A C9 C9M -51.5(4) . . . . ?
C8 C8A C9 C10 73.7(3) . . . . ?
C8 C8A C12A O1 160.9(2) . . . . ?
C8 C8A C12A C5A 46.5(4) . . . . ?
C8 C8A C12A C12 -80.0(3) . . . . ?
C8A C9 C10 O11 61.4(4) . . . . ?
C8A C9 C10 O14 176.4(3) . . . . ?
C9 C8A C12A O1 -70.8(3) . . . . ?
C9 C8A C12A C5A 174.7(3) . . . . ?
C9 C8A C12A C12 48.3(4) . . . . ?
C9 C10 O11 C12 -63.2(3) . . . . ?
C9 C10 O14 C15 167.6(3) . . . . ?
C9M C9 C10 O11 -173.3(3) . . . . ?
C9M C9 C10 O14 -58.3(4) . . . . ?
C10 O11 C12 C12A 55.8(3) . . . . ?
C10 O11 C12 O13 -179.3(2) . . . . ?
C10 O14 C15 O16 2.2(5) . . . . ?
C10 O14 C15 C17 -179.9(3) . . . . ?
O11 C10 O14 C15 -74.4(3) . . . . ?
O11 C12 C12A O1 67.3(3) . . . . ?
O11 C12 C12A C5A -174.7(3) . . . . ?
O11 C12 C12A C8A -47.7(4) . . . . ?
O11 C12 O13 C3 -98.5(3) . . . . ?
C12A O1 O2 C3 45.1(3) . . . . ?
C12A C5A C6 C6M 176.2(3) . . . . ?
C12A C5A C6 C7 53.5(3) . . . . ?
C12A C8A C9 C9M -179.8(3) . . . . ?
C12A C8A C9 C10 -54.6(4) . . . . ?
C12A C12 O13 C3 25.2(4) . . . . ?
O13 C3 C4 C5 26.0(4) . . . . ?
O13 C12 C12A O1 -52.3(3) . . . . ?
O13 C12 C12A C5A 65.7(4) . . . . ?
O13 C12 C12A C8A -167.3(3) . . . . ?
O14 C10 O11 C12 179.7(2) . . . . ?
O14 C15 C17 C18 -176.8(3) . . . . ?
C15 C17 C18 C19 176.9(3) . . . . ?
O16 C15 C17 C18 1.0(5) . . . . ?
C17 C18 C19 O20 16.3(6) . . . . ?
C17 C18 C19 O21 -166.1(4) . . . . ?
